data_1543412
loop_
_publ_author_name
'Kitagawa, Hakuba'
'Ohtsu, Hiroyoshi'
'Cruz-Cabeza, Aurora J.'
'Kawano, Masaki'

_publ_section_title
;
 Isolation and evolution of labile sulfur allotropesviakinetic
 encapsulation in interactive porous networks
;
_journal_coeditor_code ED5008
_journal_issue 4
_journal_name_full IUCrJ
_journal_paper_doi 10.1107/S2052252516008423
_journal_volume 3
_journal_year 2016
_chemical_formula_moiety '(CuI)2 (N1C5H4C6H4)4C (S2)0.975'
_chemical_formula_sum 'C45 H32 Cu2 I2 N4 S1.95'
_chemical_formula_weight 1070.94
_chemical_name_systematic
;
 ?
;
_space_group_IT_number 140
_space_group_name_Hall '-I 4 2c'
_space_group_name_H-M_alt 'I 4/m c m'
_symmetry_cell_setting tetragonal
_symmetry_space_group_name_Hall '-I 4 2c'
_symmetry_space_group_name_H-M 'I 4/m c m'
_atom_sites_solution_hydrogens geom
_atom_sites_solution_primary direct
_atom_sites_solution_secondary difmap
_audit_creation_method SHELXL-97
_cell_angle_alpha 90.00
_cell_angle_beta 90.00
_cell_angle_gamma 90.00
_cell_formula_units_Z 4
_cell_length_a 13.2563(2)
_cell_length_b 13.2563(2)
_cell_length_c 27.5616(7)
_cell_measurement_reflns_used 20372
_cell_measurement_temperature 30(5)
_cell_measurement_theta_max 35.00
_cell_measurement_theta_min 2.11
_cell_volume 4843.39(16)
_computing_cell_refinement 'HKL2000 (Otwinowski & Minor, 1997)'
_computing_data_collection 'Crystal Clear'
_computing_data_reduction 'HKL2000 (Otwinowski & Minor, 1997)'
_computing_molecular_graphics 'Ortep-3 for Windows (Farrugia, 1997)'
_computing_publication_material 'WinGX publication routines (Farrugia, 1999)'
_computing_structure_refinement 'SHELXL-97 (Sheldrick, 1997)'
_computing_structure_solution 'SHELXS-97 (Sheldrick, 1990)'
_diffrn_ambient_temperature 30(5)
_diffrn_measured_fraction_theta_full 0.988
_diffrn_measured_fraction_theta_max 0.988
_diffrn_measurement_device_type 'Rigaku Mercury CCD'
_diffrn_measurement_method 'oscillation method, \w scans'
_diffrn_radiation_monochromator 'Si 111'
_diffrn_radiation_source 'KEK PF-AR NW2A beamline'
_diffrn_radiation_type synchrotron
_diffrn_radiation_wavelength 0.68990
_diffrn_reflns_av_R_equivalents 0.0702
_diffrn_reflns_av_sigmaI/netI 0.0579
_diffrn_reflns_limit_h_max 20
_diffrn_reflns_limit_h_min -22
_diffrn_reflns_limit_k_max 12
_diffrn_reflns_limit_k_min -19
_diffrn_reflns_limit_l_max 24
_diffrn_reflns_limit_l_min -45
_diffrn_reflns_number 20372
_diffrn_reflns_theta_full 35.00
_diffrn_reflns_theta_max 35.00
_diffrn_reflns_theta_min 2.11
_diffrn_standards_decay_% none
_exptl_absorpt_coefficient_mu 1.975
_exptl_absorpt_correction_T_max 0.9431
_exptl_absorpt_correction_T_min 0.9077
_exptl_absorpt_correction_type empirical
_exptl_absorpt_process_details 'HKL2000 Scalepack'
_exptl_crystal_colour yellow
_exptl_crystal_density_diffrn 1.473
_exptl_crystal_density_method 'not measured'
_exptl_crystal_description block
_exptl_crystal_F_000 2104
_exptl_crystal_size_max 0.05
_exptl_crystal_size_mid 0.03
_exptl_crystal_size_min 0.03
_refine_diff_density_max 2.225
_refine_diff_density_min -0.984
_refine_diff_density_rms 0.144
_refine_ls_extinction_method none
_refine_ls_goodness_of_fit_ref 0.752
_refine_ls_hydrogen_treatment constr
_refine_ls_matrix_type full
_refine_ls_number_parameters 140
_refine_ls_number_reflns 3092
_refine_ls_number_restraints 43
_refine_ls_restrained_S_all 0.749
_refine_ls_R_factor_all 0.0620
_refine_ls_R_factor_gt 0.0372
_refine_ls_shift/su_max 0.004
_refine_ls_shift/su_mean 0.000
_refine_ls_structure_factor_coef Fsqd
_refine_ls_weighting_details 'calc w=1/[\s^2^(Fo^2^)+(0.0688P)^2^+0.0000P] where P=(Fo^2^+2Fc^2^)/3'
_refine_ls_weighting_scheme calc
_refine_ls_wR_factor_gt 0.0892
_refine_ls_wR_factor_ref 0.0981
_reflns_number_gt 2025
_reflns_number_total 3092
_reflns_threshold_expression >2sigma(I)
_cod_data_source_file ed5008.cif
_cod_data_source_block S_dimer
_cod_original_cell_volume 4843.4(2)
_cod_database_code 1543412
_publcif_datablock.id {74473b52-7f26-46c8-900c-9494eaec7b99}

_publcif_info_exptl_table_max_cols 4
_publcif_info_exptl_table_use_headnotes y

loop_
_symmetry_equiv_pos_as_xyz
'x, y, z'
'x, -y, -z+1/2'
'-x, -y, z'
'-x, y, -z+1/2'
'y, x, -z+1/2'
'y, -x, z'
'-y, x, z'
'-y, -x, -z+1/2'
'x+1/2, y+1/2, z+1/2'
'x+1/2, -y+1/2, -z+1'
'-x+1/2, -y+1/2, z+1/2'
'-x+1/2, y+1/2, -z+1'
'y+1/2, x+1/2, -z+1'
'y+1/2, -x+1/2, z+1/2'
'-y+1/2, x+1/2, z+1/2'
'-y+1/2, -x+1/2, -z+1'
'-x, -y, -z'
'-x, y, z-1/2'
'x, y, -z'
'x, -y, z-1/2'
'-y, -x, z-1/2'
'-y, x, -z'
'y, -x, -z'
'y, x, z-1/2'
'-x+1/2, -y+1/2, -z+1/2'
'-x+1/2, y+1/2, z'
'x+1/2, y+1/2, -z+1/2'
'x+1/2, -y+1/2, z'
'-y+1/2, -x+1/2, z'
'-y+1/2, x+1/2, -z+1/2'
'y+1/2, -x+1/2, -z+1/2'
'y+1/2, x+1/2, z'

loop_
_atom_site_label
_atom_site_type_symbol
_atom_site_fract_x
_atom_site_fract_y
_atom_site_fract_z
_atom_site_U_iso_or_equiv
_atom_site_adp_type
_atom_site_occupancy
_atom_site_symmetry_multiplicity
_atom_site_calc_flag
_atom_site_refinement_flags
_atom_site_disorder_assembly
_atom_site_disorder_group
S1A S 0.0000 0.0000 0.1155(19) 0.21(2) Uani 0.084(8) 4 d SPDU A 1
S2A S 0.0000 0.0000 0.1831(19) 0.115(15) Uani 0.084(8) 4 d SPDU A 1
S1B S 0.0000 0.0000 0.156(3) 0.13(2) Uani 0.068(7) 4 d SPDU . 2
S2B S 0.0000 0.0000 0.223(3) 0.24(3) Uani 0.068(7) 4 d SPDU . 2
S1C S 0.0000 0.0000 0.035(2) 0.205(18) Uani 0.104(5) 4 d SPDU . 3
S2C S 0.0549(11) -0.1246(8) 0.022(2) 0.24(5) Uani 0.104(5) 1 d PD . 3
S1D S 0.0000 0.0000 0.0674(8) 0.18(2) Uani 0.086(9) 4 d SPDU B 4
S2D S 0.0000 0.0000 0.0000 0.15(2) Uani 0.086(9) 8 d SPDU . 4
C30 C 0.0000 -0.5000 0.2500 0.0212(9) Uani 1 8 d S . .
Cu1 Cu 0.43382(3) -0.06618(3) 0.0000 0.02704(12) Uani 1 4 d S . .
I1 I 0.375807(14) 0.124193(14) 0.0000 0.02658(8) Uani 1 4 d S . .
N11 N 0.36674(12) -0.13326(12) 0.05872(9) 0.0278(5) Uani 1 2 d S . .
C14 C 0.25370(15) -0.24630(15) 0.12558(10) 0.0261(5) Uani 1 2 d S . .
C21 C 0.19079(14) -0.30921(14) 0.15814(9) 0.0241(5) Uani 1 2 d S C .
C24 C 0.06778(14) -0.43222(14) 0.21761(9) 0.0217(4) Uani 1 2 d S . .
C12 C 0.4088(3) -0.1967(3) 0.08865(15) 0.0296(8) Uani 0.50 1 d P C -1
H12 H 0.4801 -0.2039 0.0877 0.036 Uiso 0.50 1 calc PR C -1
C13 C 0.3549(3) -0.2549(3) 0.12216(16) 0.0281(8) Uani 0.50 1 d P C -1
H13 H 0.3898 -0.3007 0.1427 0.034 Uiso 0.50 1 calc PR C -1
C15 C 0.2063(3) -0.1719(3) 0.09584(15) 0.0282(8) Uani 0.50 1 d P C -1
H15 H 0.1360 -0.1593 0.0984 0.034 Uiso 0.50 1 calc PR C -1
C16 C 0.2653(3) -0.1181(3) 0.06299(15) 0.0293(8) Uani 0.50 1 d P C -1
H16 H 0.2339 -0.0692 0.0429 0.035 Uiso 0.50 1 calc PR C -1
C22 C 0.1533(3) -0.2734(3) 0.20143(14) 0.0277(7) Uani 0.50 1 d P C -1
H22 H 0.1703 -0.2071 0.2116 0.033 Uiso 0.50 1 calc PR C -1
C23 C 0.0905(3) -0.3327(3) 0.23092(13) 0.0268(7) Uani 0.50 1 d P C -1
H23 H 0.0634 -0.3053 0.2600 0.032 Uiso 0.50 1 calc PR C -1
C25 C 0.1078(3) -0.4689(3) 0.17453(13) 0.0251(7) Uani 0.50 1 d P C -1
H25 H 0.0932 -0.5363 0.1651 0.030 Uiso 0.50 1 calc PR C -1
C26 C 0.1681(3) -0.4103(3) 0.14494(13) 0.0253(7) Uani 0.50 1 d P C -1
H26 H 0.1945 -0.4377 0.1157 0.030 Uiso 0.50 1 calc PR C -1

loop_
_atom_site_aniso_label
_atom_site_aniso_U_11
_atom_site_aniso_U_22
_atom_site_aniso_U_33
_atom_site_aniso_U_23
_atom_site_aniso_U_13
_atom_site_aniso_U_12
S1A 0.22(3) 0.22(3) 0.19(5) 0.000 0.000 0.000
S2A 0.128(19) 0.128(19) 0.09(3) 0.000 0.000 0.000
S1B 0.13(2) 0.13(2) 0.12(4) 0.000 0.000 0.000
S2B 0.25(4) 0.25(4) 0.22(7) 0.000 0.000 0.000
S1C 0.24(3) 0.24(3) 0.14(3) 0.000 0.000 0.000
S2C 0.075(7) 0.073(7) 0.57(14) -0.041(19) -0.07(3) 0.001(5)
S1D 0.22(3) 0.22(3) 0.10(3) 0.000 0.000 0.000
S2D 0.21(3) 0.21(3) 0.040(19) 0.000 0.000 0.000
C30 0.0263(14) 0.0263(14) 0.0110(17) 0.000 0.000 0.000
Cu1 0.03196(16) 0.03196(16) 0.0172(2) 0.000 0.000 -0.0085(2)
I1 0.03153(10) 0.03153(10) 0.01668(10) 0.000 0.000 -0.00108(10)
N11 0.0312(7) 0.0312(7) 0.0210(10) 0.0010(6) 0.0010(6) -0.0071(9)
C14 0.0313(8) 0.0313(8) 0.0155(10) 0.0001(7) 0.0001(7) -0.0059(10)
C21 0.0280(7) 0.0280(7) 0.0162(10) 0.0012(6) 0.0012(6) -0.0035(11)
C24 0.0259(7) 0.0259(7) 0.0135(9) 0.0004(6) 0.0004(6) -0.0009(10)
C12 0.0314(19) 0.036(2) 0.0215(17) -0.0015(15) 0.0016(14) -0.0058(17)
C13 0.032(2) 0.0295(19) 0.0226(18) 0.0062(15) 0.0014(15) -0.0023(15)
C15 0.0299(19) 0.031(2) 0.0236(17) 0.0012(15) 0.0028(14) -0.0034(15)
C16 0.033(2) 0.031(2) 0.0242(18) 0.0051(15) 0.0006(15) -0.0028(17)
C22 0.0355(18) 0.0286(18) 0.0190(16) -0.0012(14) -0.0002(15) -0.0045(15)
C23 0.0334(18) 0.0317(19) 0.0153(14) -0.0010(14) 0.0052(14) -0.0056(16)
C25 0.0332(19) 0.0275(18) 0.0147(14) 0.0000(12) 0.0019(13) -0.0023(15)
C26 0.0333(19) 0.0286(17) 0.0141(13) -0.0010(13) 0.0030(14) 0.0014(15)

loop_
_atom_type_symbol
_atom_type_description
_atom_type_scat_dispersion_real
_atom_type_scat_dispersion_imag
_atom_type_scat_source
C C 0.0029 0.0015 'International Tables Vol C Tables 4.2.6.8 and 6.1.1.4'
H H 0.0000 0.0000 'International Tables Vol C Tables 4.2.6.8 and 6.1.1.4'
Cu Cu 0.3319 1.2017 'International Tables Vol C Tables 4.2.6.8 and 6.1.1.4'
I I -0.4928 1.7194 'International Tables Vol C Tables 4.2.6.8 and 6.1.1.4'
N N 0.0057 0.0031 'International Tables Vol C Tables 4.2.6.8 and 6.1.1.4'
S S 0.1188 0.1164 'International Tables Vol C Tables 4.2.6.8 and 6.1.1.4'

loop_
_geom_angle_atom_site_label_1
_geom_angle_atom_site_label_2
_geom_angle_atom_site_label_3
_geom_angle
_geom_angle_site_symmetry_1
_geom_angle_site_symmetry_3
S2B S2B S1B 180.000(2) 2 .
S2C S1C S2C 87.8(9) 6 .
S2C S1C S2C 158(5) 6 7
S2C S1C S2C 87.8(9) . 7
S2C S1C S2C 87.8(9) 6 3
S2C S1C S2C 158(5) . 3
S2C S1C S2C 87.8(9) 7 3
S2C S1C S1C 79(2) 6 17
S2C S1C S1C 79(2) . 17
S2C S1C S1C 79(2) 7 17
S2C S1C S1C 79(2) 3 17
S2C S1C S2C 30(3) 6 23
S2C S1C S2C 82.7(15) . 23
S2C S1C S2C 128(3) 7 23
S2C S1C S2C 82.7(15) 3 23
S1C S1C S2C 48.9(16) 17 23
S2C S1C S2C 82.7(15) 6 19
S2C S1C S2C 30(3) . 19
S2C S1C S2C 82.7(15) 7 19
S2C S1C S2C 128(3) 3 19
S1C S1C S2C 48.9(16) 17 19
S2C S1C S2C 64.4(17) 23 19
S2C S1C S2C 82.7(15) 6 17
S2C S1C S2C 128(3) . 17
S2C S1C S2C 82.7(15) 7 17
S2C S1C S2C 30(3) 3 17
S1C S1C S2C 48.9(16) 17 17
S2C S1C S2C 64.4(17) 23 17
S2C S1C S2C 98(3) 19 17
S2C S1C S2C 128(3) 6 22
S2C S1C S2C 82.7(15) . 22
S2C S1C S2C 30(3) 7 22
S2C S1C S2C 82.7(15) 3 22
S1C S1C S2C 48.9(16) 17 22
S2C S1C S2C 98(3) 23 22
S2C S1C S2C 64.4(17) 19 22
S2C S1C S2C 64.4(17) 17 22
S2C S2C S1C 101(2) 19 .
S2C S2C S1C 48.9(16) 19 17
S1C S2C S1C 52(3) . 17
S1D S2D S1D 180.0 17 .
C24 C30 C24 109.82(18) 3_545 .
C24 C30 C24 109.30(9) 3_545 4
C24 C30 C24 109.30(9) . 4
C24 C30 C24 109.30(9) 3_545 2_545
C24 C30 C24 109.30(9) . 2_545
C24 C30 C24 109.82(18) 4 2_545
N11 Cu1 N11 104.31(14) 19 .
N11 Cu1 Cu1 127.85(7) 19 17_655
N11 Cu1 Cu1 127.85(7) . 17_655
N11 Cu1 I1 106.77(3) 19 17_655
N11 Cu1 I1 106.77(3) . 17_655
Cu1 Cu1 I1 61.948(9) 17_655 17_655
N11 Cu1 I1 106.77(3) 19 .
N11 Cu1 I1 106.77(3) . .
Cu1 Cu1 I1 61.948(9) 17_655 .
I1 Cu1 I1 123.896(19) 17_655 .
Cu1 I1 Cu1 56.104(19) 17_655 .
C12 N11 C12 98.7(4) . 32_545
C12 N11 C16 41.1(2) . 32_545
C12 N11 C16 117.5(3) 32_545 32_545
C12 N11 C16 117.5(3) . .
C12 N11 C16 41.1(2) 32_545 .
C16 N11 C16 106.4(4) 32_545 .
C12 N11 Cu1 126.5(2) . .
C12 N11 Cu1 126.5(2) 32_545 .
C16 N11 Cu1 115.6(2) 32_545 .
C16 N11 Cu1 115.6(2) . .
C13 C14 C13 99.3(4) . 32_545
C13 C14 C15 40.2(2) . 32_545
C13 C14 C15 117.1(3) 32_545 32_545
C13 C14 C15 117.1(3) . .
C13 C14 C15 40.2(2) 32_545 .
C15 C14 C15 106.1(4) 32_545 .
C13 C14 C21 123.7(2) . .
C13 C14 C21 123.7(2) 32_545 .
C15 C14 C21 119.3(2) 32_545 .
C15 C14 C21 119.3(2) . .
C22 C21 C22 59.8(4) . 32_545
C22 C21 C26 118.1(3) . .
C22 C21 C26 87.4(3) 32_545 .
C22 C21 C26 87.4(3) . 32_545
C22 C21 C26 118.1(3) 32_545 32_545
C26 C21 C26 62.3(4) . 32_545
C22 C21 C14 122.3(2) . .
C22 C21 C14 122.3(2) 32_545 .
C26 C21 C14 119.6(2) . .
C26 C21 C14 119.6(2) 32_545 .
C25 C24 C25 62.4(3) . 32_545
C25 C24 C23 118.1(3) . .
C25 C24 C23 86.6(3) 32_545 .
C25 C24 C23 86.6(3) . 32_545
C25 C24 C23 118.1(3) 32_545 32_545
C23 C24 C23 61.8(4) . 32_545
C25 C24 C30 120.6(2) . .
C25 C24 C30 120.6(2) 32_545 .
C23 C24 C30 121.2(2) . .
C23 C24 C30 121.2(2) 32_545 .
N11 C12 C13 123.7(4) . .
C14 C13 C12 120.5(4) . .
C16 C15 C14 118.7(4) . .
N11 C16 C15 122.3(4) . .
C21 C22 C23 121.5(4) . .
C22 C23 C24 120.2(3) . .
C26 C25 C24 121.9(3) . .
C25 C26 C21 120.1(3) . .

loop_
_geom_bond_atom_site_label_1
_geom_bond_atom_site_label_2
_geom_bond_distance
_geom_bond_site_symmetry_2
S1A S2A 1.862(16) .
S1B S2B 1.85(2) .
S2B S2B 1.47(15) 2
S1C S2C 1.840(17) 6
S1C S2C 1.840(17) .
S1C S2C 1.840(17) 7
S1C S2C 1.840(17) 3
S1C S1C 1.93(11) 17
S1C S2C 2.39(6) 23
S1C S2C 2.39(6) 19
S1C S2C 2.39(6) 17
S1C S2C 2.39(6) 22
S2C S2C 1.22(12) 19
S2C S1C 2.39(6) 17
S1D S2D 1.86(2) .
S2D S1D 1.86(2) 17
C30 C24 1.553(3) 3_545
C30 C24 1.553(3) .
C30 C24 1.553(3) 4
C30 C24 1.553(3) 2_545
Cu1 N11 2.050(2) 19
Cu1 N11 2.050(2) .
Cu1 Cu1 2.4813(9) 17_655
Cu1 I1 2.6382(3) 17_655
Cu1 I1 2.6382(3) .
I1 Cu1 2.6382(3) 17_655
N11 C12 1.303(5) .
N11 C12 1.303(5) 32_545
N11 C16 1.364(5) 32_545
N11 C16 1.364(5) .
C14 C13 1.350(4) .
C14 C13 1.350(4) 32_545
C14 C15 1.428(4) 32_545
C14 C15 1.428(5) .
C14 C21 1.482(4) .
C21 C22 1.377(4) .
C21 C22 1.377(4) 32_545
C21 C26 1.421(4) .
C21 C26 1.421(4) 32_545
C24 C25 1.388(4) .
C24 C25 1.388(4) 32_545
C24 C23 1.402(5) .
C24 C23 1.402(5) 32_545
C12 C13 1.399(6) .
C15 C16 1.393(6) .
C22 C23 1.404(5) .
C25 C26 1.381(5) .

loop_
_publcif_info_datablock.id
_publcif_info_datablock.publ_exptl
_publcif_info_datablock.publ_geom
_publcif_info_datablock.structure
{74473b52-7f26-46c8-900c-9494eaec7b99} y y y

loop_
_publcif_info_exptl_table_extra_item
sin_theta_over_lambda_max
